data_7246345
loop_
_publ_author_name
'Bogdan, Marta'
'Siera\'nski, Tomasz'
'\'Swi\;atkowski, Marcin'
'Trz\;esowska-Kruszy\'nska, Agata'

_publ_section_title
;
 On structural factors determining the nature of the fluorescent
 properties of OIHMs based on 8-hydroxyquinoline
;
_journal_issue 13
_journal_name_full CrystEngComm
_journal_page_first 1993
_journal_page_last 2002
_journal_paper_doi 10.1039/D3CE00061C
_journal_volume 25
_journal_year 2023
_chemical_formula_moiety '2(C9 H8 N O), Cl4 Fe, Cl'
_chemical_formula_sum 'C18 H16 Cl5 Fe N2 O2'
_chemical_formula_weight 525.43
_space_group_crystal_system triclinic
_space_group_IT_number 2
_space_group_name_Hall '-P 1'
_space_group_name_H-M_alt 'P -1'
_atom_sites_solution_hydrogens mixed
_atom_sites_solution_primary dual
_atom_sites_solution_secondary difmap
_audit_creation_method SHELXL-2018/1
_audit_update_record
;
2023-02-17 deposited with the CCDC.	2023-02-24 downloaded from the CCDC.
;
_cell_angle_alpha 86.275(2)
_cell_angle_beta 86.472(2)
_cell_angle_gamma 84.890(2)
_cell_formula_units_Z 2
_cell_length_a 7.4707(2)
_cell_length_b 10.1801(2)
_cell_length_c 14.1377(4)
_cell_measurement_reflns_used 23905
_cell_measurement_temperature 100.0(1)
_cell_measurement_theta_max 32.3920
_cell_measurement_theta_min 3.7920
_cell_volume 1066.99(5)
_computing_cell_refinement 'CrysAlisPro 1.171.40.68a (Rigaku OD, 2019)'
_computing_data_collection 'CrysAlisPro 1.171.40.68a (Rigaku OD, 2019)'
_computing_data_reduction 'CrysAlisPro 1.171.40.68a (Rigaku OD, 2019)'
_computing_molecular_graphics
;XP in SHELXTL (Sheldrick, 2008)
 ORTEP-3 W v. 1.062 (Farrugia 2012)
;
_computing_publication_material
;SHELXL-2018/1 (Sheldrick, 2018) and
 PLATON (Spek, 2009)
;
_computing_structure_refinement 'SHELXL-2018/1 (Sheldrick, 2018)'
_computing_structure_solution 'SHELXT (Sheldrick, 2015a)'
_diffrn_ambient_environment N~2~
_diffrn_ambient_temperature 100.0(1)
_diffrn_detector 'CCD plate'
_diffrn_detector_type 'Pilatus 300K'
_diffrn_measured_fraction_theta_full 0.997
_diffrn_measured_fraction_theta_max 0.997
_diffrn_measurement_device 'four-circle diffractometer'
_diffrn_measurement_device_type 'XtaLAB Synergy, Dualflex, Pilatus 300K'
_diffrn_measurement_method '\w scans'
_diffrn_radiation_monochromator mirror
_diffrn_radiation_probe x-ray
_diffrn_radiation_type MoK\a
_diffrn_radiation_wavelength 0.71073
_diffrn_reflns_av_R_equivalents 0.0233
_diffrn_reflns_av_unetI/netI 0.0135
_diffrn_reflns_Laue_measured_fraction_full 0.997
_diffrn_reflns_Laue_measured_fraction_max 0.997
_diffrn_reflns_limit_h_max 8
_diffrn_reflns_limit_h_min -8
_diffrn_reflns_limit_k_max 12
_diffrn_reflns_limit_k_min -11
_diffrn_reflns_limit_l_max 16
_diffrn_reflns_limit_l_min -16
_diffrn_reflns_number 22440
_diffrn_reflns_point_group_measured_fraction_full 0.997
_diffrn_reflns_point_group_measured_fraction_max 0.997
_diffrn_reflns_theta_full 25.020
_diffrn_reflns_theta_max 25.020
_diffrn_reflns_theta_min 3.622
_diffrn_source 'micro-focus sealed X-ray tube'
_diffrn_source_type 'PhotonJet (Mo) X-ray Source'
_exptl_absorpt_coefficient_mu 1.350
_exptl_absorpt_correction_T_max 1.000
_exptl_absorpt_correction_T_min 0.364
_exptl_absorpt_correction_type gaussian
_exptl_absorpt_process_details
;
CrysAlisPro 1.171.40.68a (Rigaku Oxford Diffraction, 2019)
Numerical absorption correction based on gaussian integration over
a multifaceted crystal model
Empirical absorption correction using spherical harmonics,
implemented in SCALE3 ABSPACK scaling algorithm.
;
_exptl_crystal_colour orange
_exptl_crystal_density_diffrn 1.635
_exptl_crystal_description prism
_exptl_crystal_F_000 530
_exptl_crystal_size_max 0.449
_exptl_crystal_size_mid 0.312
_exptl_crystal_size_min 0.186
_refine_diff_density_max 1.329
_refine_diff_density_min -0.566
_refine_diff_density_rms 0.056
_refine_ls_extinction_method none
_refine_ls_goodness_of_fit_ref 1.069
_refine_ls_hydrogen_treatment constr
_refine_ls_matrix_type full
_refine_ls_number_parameters 255
_refine_ls_number_reflns 3754
_refine_ls_number_restraints 0
_refine_ls_restrained_S_all 1.069
_refine_ls_R_factor_all 0.0253
_refine_ls_R_factor_gt 0.0247
_refine_ls_shift/su_max 0.001
_refine_ls_shift/su_mean 0.000
_refine_ls_structure_factor_coef Fsqd
_refine_ls_weighting_details 'w=1/[\s^2^(Fo^2^)+(0.0254P)^2^+1.2853P] where P=(Fo^2^+2Fc^2^)/3'
_refine_ls_weighting_scheme calc
_refine_ls_wR_factor_gt 0.0627
_refine_ls_wR_factor_ref 0.0630
_reflns_Friedel_coverage 0.000
_reflns_number_gt 3637
_reflns_number_total 3754
_reflns_threshold_expression 'I > 2\s(I)'
_cod_data_source_file d3ce00061c2.cif
_cod_data_source_block mz1005
_cod_depositor_comments 'Adding full bibliography for 7246339--7246352.cif.'
_cod_database_code 7246345
_shelx_shelxl_version_number 2018/1
_shelx_space_group_comment
;
The symmetry employed for this shelxl refinement is uniquely defined
by the following loop, which should always be used as a source of
symmetry information in preference to the above space-group names.
They are only intended as comments.
;

loop_
_space_group_symop_operation_xyz
'x, y, z'
'-x, -y, -z'

loop_
_atom_site_label
_atom_site_type_symbol
_atom_site_fract_x
_atom_site_fract_y
_atom_site_fract_z
_atom_site_U_iso_or_equiv
_atom_site_adp_type
_atom_site_occupancy
_atom_site_site_symmetry_order
_atom_site_calc_flag
_atom_site_refinement_flags_posn
_atom_site_refinement_flags_adp
_atom_site_refinement_flags_occupancy
_atom_site_disorder_assembly
_atom_site_disorder_group
Fe1 Fe 0.62580(4) 0.75610(3) 0.87545(2) 0.01495(8) Uani 1 1 d . . . . .
Cl1 Cl 0.65241(6) 0.96322(4) 0.90219(3) 0.01827(11) Uani 1 1 d . . . . .
Cl2 Cl 0.38571(6) 0.69186(5) 0.95861(3) 0.02002(11) Uani 1 1 d . . . . .
Cl3 Cl 0.58674(7) 0.74320(5) 0.72354(3) 0.02383(12) Uani 1 1 d . . . . .
Cl4 Cl 0.87136(7) 0.63804(5) 0.91901(4) 0.02512(12) Uani 1 1 d . . . . .
Cl99 Cl -0.08690(7) 0.26563(5) 0.39185(4) 0.02452(12) Uani 1 1 d . . . . .
N1 N 0.2732(2) 0.45927(16) 0.67586(12) 0.0179(3) Uani 1 1 d . . . . .
H1N H 0.230059 0.508959 0.636916 0.021 Uiso 1 1 d R U . . .
C1 C 0.3030(3) 0.4959(2) 0.76108(15) 0.0206(4) Uani 1 1 d . . . . .
H1 H 0.270362 0.584347 0.777084 0.025 Uiso 1 1 calc R U . . .
C2 C 0.3824(3) 0.4051(2) 0.82782(15) 0.0216(4) Uani 1 1 d . . . . .
H2 H 0.404112 0.431161 0.889099 0.026 Uiso 1 1 calc R U . . .
C3 C 0.4284(3) 0.2779(2) 0.80355(14) 0.0186(4) Uani 1 1 d . . . . .
H3 H 0.484748 0.216225 0.848123 0.022 Uiso 1 1 calc R U . . .
C4 C 0.3935(2) 0.23666(19) 0.71309(14) 0.0160(4) Uani 1 1 d . . . . .
C5 C 0.4290(3) 0.10544(19) 0.68547(14) 0.0177(4) Uani 1 1 d . . . . .
H5 H 0.485391 0.039631 0.727155 0.021 Uiso 1 1 calc R U . . .
C6 C 0.3817(3) 0.0738(2) 0.59825(14) 0.0195(4) Uani 1 1 d . . . . .
H6 H 0.403154 -0.014937 0.580685 0.023 Uiso 1 1 calc R U . . .
C7 C 0.3015(3) 0.1703(2) 0.53364(14) 0.0196(4) Uani 1 1 d . . . . .
H7 H 0.270816 0.145843 0.473365 0.024 Uiso 1 1 calc R U . . .
C8 C 0.2678(3) 0.2991(2) 0.55766(14) 0.0179(4) Uani 1 1 d . . . . .
C9 C 0.3127(3) 0.33295(19) 0.64814(14) 0.0159(4) Uani 1 1 d . . . . .
O1 O 0.1897(2) 0.39956(14) 0.50175(10) 0.0232(3) Uani 1 1 d . . . . .
H1O H 0.127547 0.368402 0.462468 0.035 Uiso 1 1 calc R U . . .
N11 N 0.0169(2) -0.01833(17) 0.73327(12) 0.0204(4) Uani 1 1 d . . . . .
H11N H 0.014535 -0.063837 0.688418 0.024 Uiso 1 1 d R U . . .
C11 C 0.0985(3) -0.0776(2) 0.80634(15) 0.0219(4) Uani 1 1 d . . . . .
H11 H 0.140521 -0.168360 0.805056 0.026 Uiso 1 1 calc R U . . .
C12 C 0.1235(3) -0.0083(2) 0.88531(15) 0.0224(4) Uani 1 1 d . . . . .
H12 H 0.184185 -0.050968 0.937484 0.027 Uiso 1 1 calc R U . . .
C13 C 0.0600(3) 0.1218(2) 0.88734(14) 0.0198(4) Uani 1 1 d . . . . .
H13 H 0.074557 0.168572 0.941973 0.024 Uiso 1 1 calc R U . . .
C14 C -0.0267(3) 0.1877(2) 0.80952(14) 0.0175(4) Uani 1 1 d . . . . .
C15 C -0.0880(3) 0.3231(2) 0.80534(15) 0.0228(4) Uani 1 1 d . . . . .
H15 H -0.079892 0.374608 0.858372 0.027 Uiso 1 1 calc R U . . .
C16 C -0.1600(3) 0.3797(2) 0.72316(17) 0.0281(5) Uani 1 1 d . . . . .
H16 H -0.199705 0.471084 0.719527 0.034 Uiso 1 1 calc R U . . .
C17 C -0.1754(3) 0.3034(2) 0.64407(15) 0.0252(5) Uani 1 1 d . . . . .
H17 H -0.224809 0.344802 0.588205 0.030 Uiso 1 1 calc R U . . .
C18 C -0.1210(3) 0.1726(2) 0.64656(14) 0.0212(4) Uani 1 1 d . . . . .
C19 C -0.0456(3) 0.1135(2) 0.72957(14) 0.0180(4) Uani 1 1 d . . . . .
O11 O -0.1297(2) 0.08918(15) 0.57487(10) 0.0253(3) Uani 1 1 d . . . . .
H11O H -0.134066 0.133351 0.522648 0.038 Uiso 1 1 calc R U . . .

loop_
_atom_site_aniso_label
_atom_site_aniso_U_11
_atom_site_aniso_U_22
_atom_site_aniso_U_33
_atom_site_aniso_U_23
_atom_site_aniso_U_13
_atom_site_aniso_U_12
Fe1 0.01647(15) 0.01338(14) 0.01531(15) -0.00112(10) -0.00339(11) -0.00112(10)
Cl1 0.0198(2) 0.0141(2) 0.0216(2) -0.00214(18) -0.00455(18) -0.00204(17)
Cl2 0.0217(2) 0.0199(2) 0.0190(2) 0.00076(18) -0.00146(18) -0.00548(19)
Cl3 0.0329(3) 0.0240(3) 0.0150(2) -0.00226(19) -0.0026(2) -0.0030(2)
Cl4 0.0240(3) 0.0190(2) 0.0326(3) -0.0044(2) -0.0098(2) 0.00473(19)
Cl99 0.0321(3) 0.0180(2) 0.0239(3) 0.00012(19) -0.0105(2) 0.0009(2)
N1 0.0193(8) 0.0145(8) 0.0200(9) 0.0049(7) -0.0065(7) -0.0026(6)
C1 0.0236(11) 0.0148(10) 0.0246(11) -0.0023(8) -0.0056(8) -0.0045(8)
C2 0.0263(11) 0.0191(10) 0.0207(10) -0.0009(8) -0.0075(8) -0.0057(8)
C3 0.0176(10) 0.0194(10) 0.0192(10) 0.0035(8) -0.0057(8) -0.0036(8)
C4 0.0121(9) 0.0175(10) 0.0184(10) 0.0018(8) -0.0006(7) -0.0031(7)
C5 0.0155(9) 0.0179(10) 0.0189(10) 0.0025(8) -0.0006(8) 0.0006(7)
C6 0.0179(10) 0.0188(10) 0.0211(10) -0.0031(8) 0.0028(8) 0.0005(8)
C7 0.0188(10) 0.0256(11) 0.0144(9) -0.0024(8) 0.0001(8) -0.0012(8)
C8 0.0152(9) 0.0215(10) 0.0168(10) 0.0029(8) -0.0012(7) -0.0027(8)
C9 0.0135(9) 0.0163(10) 0.0181(10) 0.0012(8) -0.0008(7) -0.0036(7)
O1 0.0310(8) 0.0206(7) 0.0186(7) 0.0026(6) -0.0104(6) -0.0018(6)
N11 0.0212(9) 0.0198(9) 0.0214(9) -0.0103(7) 0.0044(7) -0.0061(7)
C11 0.0205(10) 0.0192(10) 0.0255(11) 0.0013(8) 0.0016(8) -0.0023(8)
C12 0.0210(10) 0.0257(11) 0.0206(10) 0.0006(8) 0.0009(8) -0.0045(8)
C13 0.0202(10) 0.0251(11) 0.0157(10) -0.0043(8) 0.0010(8) -0.0088(8)
C14 0.0147(9) 0.0210(10) 0.0173(10) -0.0038(8) 0.0036(7) -0.0050(8)
C15 0.0224(11) 0.0201(10) 0.0257(11) -0.0058(8) 0.0057(8) -0.0032(8)
C16 0.0205(11) 0.0207(11) 0.0408(13) 0.0040(9) 0.0077(9) 0.0005(8)
C17 0.0188(10) 0.0357(12) 0.0205(11) 0.0029(9) 0.0020(8) -0.0042(9)
C18 0.0158(10) 0.0305(11) 0.0176(10) -0.0019(8) 0.0016(8) -0.0051(8)
C19 0.0134(9) 0.0240(10) 0.0171(10) -0.0038(8) 0.0025(7) -0.0057(8)
O11 0.0338(9) 0.0238(8) 0.0189(7) -0.0016(6) -0.0042(6) -0.0037(6)

loop_
_atom_type_symbol
_atom_type_description
_atom_type_scat_dispersion_real
_atom_type_scat_dispersion_imag
_atom_type_scat_source
C C 0.0033 0.0016 'International Tables Vol C Tables 4.2.6.8 and 6.1.1.4'
H H 0.0000 0.0000 'International Tables Vol C Tables 4.2.6.8 and 6.1.1.4'
N N 0.0061 0.0033 'International Tables Vol C Tables 4.2.6.8 and 6.1.1.4'
O O 0.0106 0.0060 'International Tables Vol C Tables 4.2.6.8 and 6.1.1.4'
Cl Cl 0.1484 0.1585 'International Tables Vol C Tables 4.2.6.8 and 6.1.1.4'
Fe Fe 0.3463 0.8444 'International Tables Vol C Tables 4.2.6.8 and 6.1.1.4'

loop_
_geom_angle_atom_site_label_1
_geom_angle_atom_site_label_2
_geom_angle_atom_site_label_3
_geom_angle
_geom_angle_site_symmetry_1
_geom_angle_site_symmetry_3
_geom_angle_publ_flag
Cl1 Fe1 Cl3 108.54(2) . . ?
Cl1 Fe1 Cl4 108.21(2) . . ?
Cl3 Fe1 Cl4 111.61(2) . . ?
Cl1 Fe1 Cl2 108.30(2) . . ?
Cl3 Fe1 Cl2 108.99(2) . . ?
Cl4 Fe1 Cl2 111.09(2) . . ?
C1 N1 C9 123.32(17) . . ?
C1 N1 H1N 122.1 . . ?
C9 N1 H1N 114.6 . . ?
N1 C1 C2 120.34(19) . . ?
N1 C1 H1 119.8 . . ?
C2 C1 H1 119.8 . . ?
C3 C2 C1 119.03(19) . . ?
C3 C2 H2 120.5 . . ?
C1 C2 H2 120.5 . . ?
C2 C3 C4 121.18(18) . . ?
C2 C3 H3 119.4 . . ?
C4 C3 H3 119.4 . . ?
C5 C4 C3 123.95(18) . . ?
C5 C4 C9 118.63(18) . . ?
C3 C4 C9 117.39(18) . . ?
C6 C5 C4 119.58(18) . . ?
C6 C5 H5 120.2 . . ?
C4 C5 H5 120.2 . . ?
C5 C6 C7 121.55(19) . . ?
C5 C6 H6 119.2 . . ?
C7 C6 H6 119.2 . . ?
C8 C7 C6 120.34(18) . . ?
C8 C7 H7 119.8 . . ?
C6 C7 H7 119.8 . . ?
O1 C8 C7 125.39(18) . . ?
O1 C8 C9 115.76(17) . . ?
C7 C8 C9 118.84(18) . . ?
N1 C9 C8 120.22(17) . . ?
N1 C9 C4 118.71(17) . . ?
C8 C9 C4 121.04(18) . . ?
C8 O1 H1O 109.5 . . ?
C11 N11 C19 123.02(18) . . ?
C11 N11 H11N 114.4 . . ?
C19 N11 H11N 122.3 . . ?
N11 C11 C12 120.46(19) . . ?
N11 C11 H11 119.8 . . ?
C12 C11 H11 119.8 . . ?
C13 C12 C11 119.5(2) . . ?
C13 C12 H12 120.3 . . ?
C11 C12 H12 120.3 . . ?
C12 C13 C14 121.07(19) . . ?
C12 C13 H13 119.5 . . ?
C14 C13 H13 119.5 . . ?
C13 C14 C15 123.88(19) . . ?
C13 C14 C19 117.40(19) . . ?
C15 C14 C19 118.66(19) . . ?
C16 C15 C14 119.1(2) . . ?
C16 C15 H15 120.5 . . ?
C14 C15 H15 120.5 . . ?
C15 C16 C17 121.0(2) . . ?
C15 C16 H16 119.5 . . ?
C17 C16 H16 119.5 . . ?
C18 C17 C16 121.3(2) . . ?
C18 C17 H17 119.3 . . ?
C16 C17 H17 119.3 . . ?
C17 C18 O11 126.48(19) . . ?
C17 C18 C19 118.5(2) . . ?
O11 C18 C19 115.05(19) . . ?
N11 C19 C18 119.96(18) . . ?
N11 C19 C14 118.55(18) . . ?
C18 C19 C14 121.46(19) . . ?
C18 O11 H11O 109.5 . . ?

loop_
_geom_bond_atom_site_label_1
_geom_bond_atom_site_label_2
_geom_bond_distance
_geom_bond_site_symmetry_2
_geom_bond_publ_flag
Fe1 Cl1 2.1944(5) . ?
Fe1 Cl3 2.1990(6) . ?
Fe1 Cl4 2.1998(6) . ?
Fe1 Cl2 2.2083(6) . ?
N1 C1 1.321(3) . ?
N1 C9 1.371(3) . ?
N1 H1N 0.7870 . ?
C1 C2 1.398(3) . ?
C1 H1 0.9500 . ?
C2 C3 1.369(3) . ?
C2 H2 0.9500 . ?
C3 C4 1.418(3) . ?
C3 H3 0.9500 . ?
C4 C5 1.414(3) . ?
C4 C9 1.419(3) . ?
C5 C6 1.369(3) . ?
C5 H5 0.9500 . ?
C6 C7 1.416(3) . ?
C6 H6 0.9500 . ?
C7 C8 1.373(3) . ?
C7 H7 0.9500 . ?
C8 O1 1.362(2) . ?
C8 C9 1.414(3) . ?
O1 H1O 0.8400 . ?
N11 C11 1.317(3) . ?
N11 C19 1.380(3) . ?
N11 H11N 0.8112 . ?
C11 C12 1.389(3) . ?
C11 H11 0.9500 . ?
C12 C13 1.368(3) . ?
C12 H12 0.9500 . ?
C13 C14 1.412(3) . ?
C13 H13 0.9500 . ?
C14 C15 1.413(3) . ?
C14 C19 1.420(3) . ?
C15 C16 1.380(3) . ?
C15 H15 0.9500 . ?
C16 C17 1.418(3) . ?
C16 H16 0.9500 . ?
C17 C18 1.356(3) . ?
C17 H17 0.9500 . ?
C18 O11 1.372(3) . ?
C18 C19 1.409(3) . ?
O11 H11O 0.8400 . ?

loop_
_geom_torsion_atom_site_label_1
_geom_torsion_atom_site_label_2
_geom_torsion_atom_site_label_3
_geom_torsion_atom_site_label_4
_geom_torsion
_geom_torsion_site_symmetry_1
_geom_torsion_site_symmetry_2
_geom_torsion_site_symmetry_3
_geom_torsion_site_symmetry_4
_geom_torsion_publ_flag
C9 N1 C1 C2 1.5(3) . . . . ?
N1 C1 C2 C3 -0.1(3) . . . . ?
C1 C2 C3 C4 -1.3(3) . . . . ?
C2 C3 C4 C5 -176.56(19) . . . . ?
C2 C3 C4 C9 1.3(3) . . . . ?
C3 C4 C5 C6 176.50(19) . . . . ?
C9 C4 C5 C6 -1.3(3) . . . . ?
C4 C5 C6 C7 1.5(3) . . . . ?
C5 C6 C7 C8 -0.5(3) . . . . ?
C6 C7 C8 O1 -179.27(18) . . . . ?
C6 C7 C8 C9 -0.7(3) . . . . ?
C1 N1 C9 C8 176.41(18) . . . . ?
C1 N1 C9 C4 -1.5(3) . . . . ?
O1 C8 C9 N1 1.7(3) . . . . ?
C7 C8 C9 N1 -176.99(18) . . . . ?
O1 C8 C9 C4 179.56(17) . . . . ?
C7 C8 C9 C4 0.8(3) . . . . ?
C5 C4 C9 N1 178.03(17) . . . . ?
C3 C4 C9 N1 0.0(3) . . . . ?
C5 C4 C9 C8 0.2(3) . . . . ?
C3 C4 C9 C8 -177.82(17) . . . . ?
C19 N11 C11 C12 0.8(3) . . . . ?
N11 C11 C12 C13 1.1(3) . . . . ?
C11 C12 C13 C14 -1.5(3) . . . . ?
C12 C13 C14 C15 -177.07(19) . . . . ?
C12 C13 C14 C19 0.2(3) . . . . ?
C13 C14 C15 C16 175.57(19) . . . . ?
C19 C14 C15 C16 -1.6(3) . . . . ?
C14 C15 C16 C17 1.0(3) . . . . ?
C15 C16 C17 C18 0.3(3) . . . . ?
C16 C17 C18 O11 179.80(19) . . . . ?
C16 C17 C18 C19 -0.9(3) . . . . ?
C11 N11 C19 C18 175.79(18) . . . . ?
C11 N11 C19 C14 -2.2(3) . . . . ?
C17 C18 C19 N11 -177.71(18) . . . . ?
O11 C18 C19 N11 1.7(3) . . . . ?
C17 C18 C19 C14 0.2(3) . . . . ?
O11 C18 C19 C14 179.58(17) . . . . ?
C13 C14 C19 N11 1.6(3) . . . . ?
C15 C14 C19 N11 179.01(17) . . . . ?
C13 C14 C19 C18 -176.32(18) . . . . ?
C15 C14 C19 C18 1.1(3) . . . . ?
